data_7134900
loop_
_publ_author_name
'Xie, Xin-Ling'
'Chen, Feng'
'Wang, Wen-Wen'
'Lyu, Lei-Yan'
'Sun, Meng-Jiao'
'Zhang, Teng'
'Cao, Rong'

_publ_section_title
;
 Copper-based homometallic and heterometallic binuclear complexes for
 electrocatalytic CO<sub>2</sub> reduction.
;
_journal_issue 71
_journal_name_full 'Chemical communications (Cambridge, England)'
_journal_page_first 13485
_journal_page_last 13488
_journal_paper_doi 10.1039/d5cc04378f
_journal_volume 61
_journal_year 2025
_chemical_formula_moiety 'C21 H20 Cu N2 O4'
_chemical_formula_sum 'C21 H20 Cu N2 O4'
_chemical_formula_weight 427.93
_space_group_crystal_system orthorhombic
_space_group_IT_number 70
_space_group_name_Hall '-F 2uv 2vw'
_space_group_name_H-M_alt 'F d d d :2'
_atom_sites_solution_hydrogens mixed
_audit_creation_date 2023-11-08
_audit_creation_method
;
Olex2 1.5
(compiled 2023.08.24 svn.re1ec1418 for OlexSys, GUI svn.r6817)
;
_audit_update_record
;
2025-07-24 deposited with the CCDC.	2025-08-01 downloaded from the CCDC.
;
_cell_angle_alpha 90
_cell_angle_beta 90
_cell_angle_gamma 90
_cell_formula_units_Z 16
_cell_length_a 6.9285(2)
_cell_length_b 31.8012(10)
_cell_length_c 34.4133(11)
_cell_measurement_reflns_used 11026
_cell_measurement_temperature 293(2)
_cell_measurement_theta_max 62.6690
_cell_measurement_theta_min 3.7850
_cell_volume 7582.4(4)
_computing_molecular_graphics 'Olex2 1.5 (Dolomanov et al., 2009)'
_computing_publication_material 'Olex2 1.5 (Dolomanov et al., 2009)'
_computing_structure_refinement 'SHELXL 2018/3 (Sheldrick, 2015)'
_computing_structure_solution 'SHELXT 2018/2 (Sheldrick, 2018)'
_diffrn_ambient_temperature 293.15
_diffrn_measured_fraction_theta_full 0.997
_diffrn_measured_fraction_theta_max 0.997
_diffrn_measurement_device_type 'multiwire proportional'
_diffrn_measurement_method 'phi and omega scans'
_diffrn_radiation_monochromator graphite
_diffrn_radiation_type CuK\a
_diffrn_radiation_wavelength 1.54178
_diffrn_reflns_av_R_equivalents 0.0828
_diffrn_reflns_av_unetI/netI 0.0379
_diffrn_reflns_Laue_measured_fraction_full 0.997
_diffrn_reflns_Laue_measured_fraction_max 0.997
_diffrn_reflns_limit_h_max 7
_diffrn_reflns_limit_h_min -4
_diffrn_reflns_limit_k_max 36
_diffrn_reflns_limit_k_min -36
_diffrn_reflns_limit_l_max 38
_diffrn_reflns_limit_l_min -39
_diffrn_reflns_number 15855
_diffrn_reflns_point_group_measured_fraction_full 0.997
_diffrn_reflns_point_group_measured_fraction_max 0.997
_diffrn_reflns_theta_full 62.554
_diffrn_reflns_theta_max 62.554
_diffrn_reflns_theta_min 3.785
_exptl_absorpt_coefficient_mu 1.885
_exptl_absorpt_correction_T_max 1.00000
_exptl_absorpt_correction_T_min 0.68717
_exptl_absorpt_correction_type multi-scan
_exptl_absorpt_process_details
;
CrysAlisPro 1.171.42.90a (Rigaku Oxford Diffraction, 2023)
Empirical absorption correction using spherical harmonics,
implemented in SCALE3 ABSPACK scaling algorithm.
;
_exptl_crystal_density_diffrn 1.499
_exptl_crystal_description irregular
_exptl_crystal_F_000 3536
_exptl_crystal_size_max 0.30
_exptl_crystal_size_mid 0.08
_exptl_crystal_size_min 0.05
_refine_diff_density_max 0.213
_refine_diff_density_min -0.327
_refine_diff_density_rms 0.054
_refine_ls_extinction_method none
_refine_ls_goodness_of_fit_ref 1.161
_refine_ls_hydrogen_treatment constr
_refine_ls_matrix_type full
_refine_ls_number_parameters 129
_refine_ls_number_reflns 1512
_refine_ls_number_restraints 0
_refine_ls_restrained_S_all 1.161
_refine_ls_R_factor_all 0.0825
_refine_ls_R_factor_gt 0.0743
_refine_ls_shift/su_max 0.000
_refine_ls_shift/su_mean 0.000
_refine_ls_structure_factor_coef Fsqd
_refine_ls_weighting_details 'w=1/[\s^2^(Fo^2^)+(0.0435P)^2^+23.3425P] where P=(Fo^2^+2Fc^2^)/3'
_refine_ls_weighting_scheme calc
_refine_ls_wR_factor_gt 0.1000
_refine_ls_wR_factor_ref 0.1011
_reflns_Friedel_coverage 0.000
_reflns_number_gt 1448
_reflns_number_total 1512
_reflns_threshold_expression 'I > 2\s(I)'
_cod_data_source_file d5cc04378f2.cif
_cod_data_source_block a
_cod_depositor_comments 'Adding full bibliography for 7134898--7134901.cif.'
_cod_original_sg_symbol_H-M 'F d d d'
_cod_database_code 7134900
_shelx_shelxl_version_number 2018/3
_shelx_space_group_comment
;
The symmetry employed for this shelxl refinement is uniquely defined
by the following loop, which should always be used as a source of
symmetry information in preference to the above space-group names.
They are only intended as comments.
;
_olex2_refinement_description
;
1.a Riding coordinates:
 C1(H1), C23(H23), C30(H30), C64(H64), C71(H71)
1.b Secondary CH2 refined with riding coordinates:
 C59(H59A,H59B)
1.c Idealised Me refined as rotating group:
 C78(H78A,H78B,H78C)
;
_olex2_submission_special_instructions 'No special instructions were received'

loop_
_space_group_symop_operation_xyz
'x, y, z'
'-x+1/4, -y+1/4, z'
'x, -y+1/4, -z+1/4'
'-x+1/4, y, -z+1/4'
'x, y+1/2, z+1/2'
'-x+1/4, -y+3/4, z+1/2'
'x, -y+3/4, -z+3/4'
'-x+1/4, y+1/2, -z+3/4'
'x+1/2, y, z+1/2'
'-x+3/4, -y+1/4, z+1/2'
'x+1/2, -y+1/4, -z+3/4'
'-x+3/4, y, -z+3/4'
'x+1/2, y+1/2, z'
'-x+3/4, -y+3/4, z'
'x+1/2, -y+3/4, -z+1/4'
'-x+3/4, y+1/2, -z+1/4'
'-x, -y, -z'
'x-1/4, y-1/4, -z'
'-x, y-1/4, z-1/4'
'x-1/4, -y, z-1/4'
'-x, -y+1/2, -z+1/2'
'x-1/4, y+1/4, -z+1/2'
'-x, y+1/4, z+1/4'
'x-1/4, -y+1/2, z+1/4'
'-x+1/2, -y, -z+1/2'
'x+1/4, y-1/4, -z+1/2'
'-x+1/2, y-1/4, z+1/4'
'x+1/4, -y, z+1/4'
'-x+1/2, -y+1/2, -z'
'x+1/4, y+1/4, -z'
'-x+1/2, y+1/4, z-1/4'
'x+1/4, -y+1/2, z-1/4'

loop_
_atom_site_label
_atom_site_type_symbol
_atom_site_fract_x
_atom_site_fract_y
_atom_site_fract_z
_atom_site_U_iso_or_equiv
_atom_site_adp_type
_atom_site_occupancy
_atom_site_site_symmetry_order
_atom_site_calc_flag
_atom_site_refinement_flags_posn
_atom_site_refinement_flags_adp
_atom_site_refinement_flags_occupancy
_atom_site_disorder_assembly
_atom_site_disorder_group
Cu3 Cu -1.375000 0.38160(2) -0.375000 0.0369(2) Uani 1 2 d S T P . .
O1 O -1.3265(3) 0.33841(5) -0.33820(5) 0.0433(5) Uani 1 1 d . . . . .
O5 O -1.2154(5) 0.23145(6) -0.28189(7) 0.0881(9) Uani 1 1 d . . . . .
N4 N -1.3169(3) 0.42350(6) -0.41445(6) 0.0376(5) Uani 1 1 d . . . . .
C1 C -1.3817(4) 0.37754(9) -0.23902(9) 0.0533(8) Uani 1 1 d . . . . .
H1 H -1.408403 0.402479 -0.225916 0.064 Uiso 1 1 d R U . . .
C5 C -1.3336(4) 0.34056(8) -0.30026(7) 0.0367(6) Uani 1 1 d . . . . .
C16 C -1.3478(5) 0.34165(10) -0.21761(9) 0.0669(9) Uani 1 1 d . . . . .
C23 C -1.3219(4) 0.41704(8) -0.45144(7) 0.0389(6) Uani 1 1 d . . . . .
H23 H -1.288418 0.439510 -0.467391 0.047 Uiso 1 1 d R U . . .
C27 C -1.3767(4) 0.37822(8) -0.27963(8) 0.0388(6) Uani 1 1 d . . . . .
C30 C -1.2581(5) 0.26416(8) -0.29760(8) 0.0548(8) Uani 1 1 d . . . . .
H30 H -1.265378 0.264258 -0.324587 0.066 Uiso 1 1 d R U . . .
C41 C -1.2987(4) 0.30384(8) -0.27809(7) 0.0440(6) Uani 1 1 d . . . . .
C59 C -1.2357(4) 0.46343(7) -0.39982(7) 0.0457(6) Uani 1 1 d . . . . .
H59A H -1.196220 0.480476 -0.421794 0.055 Uiso 1 1 calc R U . . .
H59B H -1.121355 0.457279 -0.384585 0.055 Uiso 1 1 calc R U . . .
C64 C -1.3056(5) 0.30542(9) -0.23777(8) 0.0609(8) Uani 1 1 d . . . . .
H64 H -1.279196 0.281036 -0.223826 0.073 Uiso 1 1 d R U . . .
C71 C -1.375000 0.48870(11) -0.375000 0.0492(10) Uani 1 2 d S T P . .
H71 H -1.301170 0.506885 -0.358090 0.059 Uiso 1 1 d R U . . .
C78 C -1.3621(8) 0.34184(15) -0.17350(10) 0.122(2) Uani 1 1 d . . . . .
H78A H -1.474068 0.326276 -0.165590 0.183 Uiso 1 1 calc R U . . .
H78B H -1.372413 0.370299 -0.164424 0.183 Uiso 1 1 calc R U . . .
H78C H -1.248639 0.329077 -0.162657 0.183 Uiso 1 1 calc R U . . .

loop_
_atom_site_aniso_label
_atom_site_aniso_U_11
_atom_site_aniso_U_22
_atom_site_aniso_U_33
_atom_site_aniso_U_23
_atom_site_aniso_U_13
_atom_site_aniso_U_12
Cu3 0.0522(4) 0.0269(3) 0.0315(3) 0.000 0.0010(2) 0.000
O1 0.0647(13) 0.0318(9) 0.0335(10) 0.0009(7) 0.0028(8) 0.0045(8)
O5 0.148(3) 0.0409(12) 0.0756(15) 0.0163(11) 0.0023(16) 0.0223(14)
N4 0.0462(13) 0.0301(10) 0.0366(11) 0.0000(8) -0.0032(9) -0.0027(9)
C1 0.072(2) 0.0524(15) 0.0353(15) -0.0038(12) -0.0007(12) 0.0059(14)
C5 0.0355(15) 0.0385(13) 0.0362(13) 0.0035(10) 0.0004(10) -0.0024(10)
C16 0.104(3) 0.0613(18) 0.0351(15) 0.0061(14) 0.0008(15) 0.0114(18)
C23 0.0439(16) 0.0345(12) 0.0383(13) 0.0059(10) -0.0004(11) -0.0007(10)
C27 0.0428(16) 0.0399(13) 0.0336(14) 0.0006(10) -0.0006(10) 0.0005(10)
C30 0.071(2) 0.0414(15) 0.0517(16) 0.0103(12) 0.0080(14) 0.0041(14)
C41 0.0512(17) 0.0396(13) 0.0412(14) 0.0064(11) 0.0024(12) 0.0003(11)
C59 0.0589(18) 0.0332(13) 0.0449(14) 0.0021(11) -0.0022(12) -0.0088(11)
C64 0.088(2) 0.0518(16) 0.0430(15) 0.0154(13) 0.0000(15) 0.0080(16)
C71 0.065(3) 0.0281(17) 0.054(2) 0.000 -0.0084(18) 0.000
C78 0.242(7) 0.090(3) 0.0345(19) 0.0067(18) 0.002(2) 0.037(4)

loop_
_atom_type_symbol
_atom_type_description
_atom_type_scat_dispersion_real
_atom_type_scat_dispersion_imag
_atom_type_scat_source
C C 0.0181 0.0091 'International Tables Vol C Tables 4.2.6.8 and 6.1.1.4'
H H 0.0000 0.0000 'International Tables Vol C Tables 4.2.6.8 and 6.1.1.4'
Cu Cu -1.9646 0.5888 'International Tables Vol C Tables 4.2.6.8 and 6.1.1.4'
N N 0.0311 0.0180 'International Tables Vol C Tables 4.2.6.8 and 6.1.1.4'
O O 0.0492 0.0322 'International Tables Vol C Tables 4.2.6.8 and 6.1.1.4'

loop_
_geom_angle_atom_site_label_1
_geom_angle_atom_site_label_2
_geom_angle_atom_site_label_3
_geom_angle
_geom_angle_site_symmetry_1
_geom_angle_site_symmetry_3
_geom_angle_publ_flag
O1 Cu3 O1 87.30(10) 4_254 . ?
O1 Cu3 N4 157.68(9) 4_254 4_254 ?
O1 Cu3 N4 93.82(8) . 4_254 ?
O1 Cu3 N4 157.68(9) . . ?
O1 Cu3 N4 93.82(8) 4_254 . ?
N4 Cu3 N4 93.49(11) . 4_254 ?
C5 O1 Cu3 128.41(15) . . ?
C23 N4 Cu3 125.07(17) . . ?
C23 N4 C59 118.9(2) . . ?
C59 N4 Cu3 115.45(15) . . ?
C16 C1 H1 118.7 . . ?
C16 C1 C27 122.9(3) . . ?
C27 C1 H1 118.4 . . ?
O1 C5 C27 123.3(2) . . ?
O1 C5 C41 119.2(2) . . ?
C41 C5 C27 117.4(2) . . ?
C1 C16 C78 121.3(3) . . ?
C64 C16 C1 117.4(3) . . ?
C64 C16 C78 121.3(3) . . ?
N4 C23 H23 117.0 . . ?
N4 C23 C27 126.1(2) . 4_254 ?
C27 C23 H23 116.9 4_254 . ?
C1 C27 C5 119.4(2) . . ?
C1 C27 C23 117.3(2) . 4_254 ?
C5 C27 C23 123.2(2) . 4_254 ?
O5 C30 H30 117.6 . . ?
O5 C30 C41 125.9(3) . . ?
C41 C30 H30 116.5 . . ?
C5 C41 C30 120.0(2) . . ?
C64 C41 C5 120.2(2) . . ?
C64 C41 C30 119.9(2) . . ?
N4 C59 H59A 108.8 . . ?
N4 C59 H59B 108.8 . . ?
N4 C59 C71 113.9(2) . . ?
H59A C59 H59B 107.7 . . ?
C71 C59 H59A 108.8 . . ?
C71 C59 H59B 108.8 . . ?
C16 C64 C41 122.7(3) . . ?
C16 C64 H64 118.7 . . ?
C41 C64 H64 118.6 . . ?
C59 C71 C59 116.1(3) 4_254 . ?
C59 C71 H71 108.6 . . ?
C59 C71 H71 108.59(12) 4_254 4_254 ?
C59 C71 H71 108.32(12) . 4_254 ?
C59 C71 H71 108.3 4_254 . ?
H71 C71 H71 106.5 . 4_254 ?
C16 C78 H78A 109.5 . . ?
C16 C78 H78B 109.5 . . ?
C16 C78 H78C 109.5 . . ?
H78A C78 H78B 109.5 . . ?
H78A C78 H78C 109.5 . . ?
H78B C78 H78C 109.5 . . ?

loop_
_geom_bond_atom_site_label_1
_geom_bond_atom_site_label_2
_geom_bond_distance
_geom_bond_site_symmetry_2
_geom_bond_publ_flag
Cu3 O1 1.8981(16) 4_254 ?
Cu3 O1 1.8982(16) . ?
Cu3 N4 1.9443(19) 4_254 ?
Cu3 N4 1.9443(19) . ?
O1 C5 1.308(3) . ?
O5 C30 1.209(3) . ?
N4 C23 1.290(3) . ?
N4 C59 1.477(3) . ?
C1 H1 0.9309 . ?
C1 C16 1.378(4) . ?
C1 C27 1.398(4) . ?
C5 C27 1.424(4) . ?
C5 C41 1.416(3) . ?
C16 C64 1.377(4) . ?
C16 C78 1.521(4) . ?
C23 H23 0.9304 . ?
C23 C27 1.441(3) 4_254 ?
C30 H30 0.9302 . ?
C30 C41 1.457(4) . ?
C41 C64 1.390(4) . ?
C59 H59A 0.9700 . ?
C59 H59B 0.9700 . ?
C59 C71 1.519(3) . ?
C64 H64 0.9299 . ?
C71 H71 0.9666 4_254 ?
C71 H71 0.9667 . ?
C78 H78A 0.9600 . ?
C78 H78B 0.9600 . ?
C78 H78C 0.9600 . ?

loop_
_geom_torsion_atom_site_label_1
_geom_torsion_atom_site_label_2
_geom_torsion_atom_site_label_3
_geom_torsion_atom_site_label_4
_geom_torsion
_geom_torsion_site_symmetry_1
_geom_torsion_site_symmetry_2
_geom_torsion_site_symmetry_3
_geom_torsion_site_symmetry_4
_geom_torsion_publ_flag
Cu3 O1 C5 C27 -1.8(4) . . . . ?
Cu3 O1 C5 C41 177.69(18) . . . . ?
Cu3 N4 C23 C27 0.9(4) . . . 4_254 ?
Cu3 N4 C59 C71 -66.0(2) . . . . ?
O1 Cu3 O1 C5 -158.1(3) 4_254 . . . ?
O1 C5 C27 C1 179.8(2) . . . . ?
O1 C5 C27 C23 3.9(4) . . . 4_254 ?
O1 C5 C41 C30 -0.8(4) . . . . ?
O1 C5 C41 C64 180.0(3) . . . . ?
O5 C30 C41 C5 175.5(3) . . . . ?
O5 C30 C41 C64 -5.3(5) . . . . ?
N4 Cu3 O1 C5 108.4(2) . . . . ?
N4 Cu3 O1 C5 -0.4(2) 4_254 . . . ?
N4 C59 C71 C59 33.72(13) . . . 4_254 ?
C1 C16 C64 C41 -0.9(6) . . . . ?
C5 C41 C64 C16 0.8(5) . . . . ?
C16 C1 C27 C5 -0.5(4) . . . . ?
C16 C1 C27 C23 175.7(3) . . . 4_254 ?
C23 N4 C59 C71 122.2(2) . . . . ?
C27 C1 C16 C64 0.7(5) . . . . ?
C27 C1 C16 C78 -177.7(4) . . . . ?
C27 C5 C41 C30 178.7(3) . . . . ?
C27 C5 C41 C64 -0.5(4) . . . . ?
C30 C41 C64 C16 -178.4(3) . . . . ?
C41 C5 C27 C1 0.4(4) . . . . ?
C41 C5 C27 C23 -175.6(2) . . . 4_254 ?
C59 N4 C23 C27 171.8(2) . . . 4_254 ?
C78 C16 C64 C41 177.5(4) . . . . ?
